data_7061561
loop_
_publ_author_name
'Mohan, Nithya'
'Vidhya, C. V.'
'Suni, V.'
'Mohamed Ameer, Jimna'
'Kasoju, Naresh'
'Mohanan, P. V.'
'Sreejith, S. S.'
'Prathapachandra Kurup, M. R.'

_publ_section_title
;
 Copper(ii) salen-based complexes as potential anticancer agents
;
_journal_issue 26
_journal_name_full 'New Journal of Chemistry'
_journal_page_first 12540
_journal_page_last 12550
_journal_paper_doi 10.1039/D2NJ02170F
_journal_volume 46
_journal_year 2022
_chemical_formula_moiety 'C18 H 18 Br2 Cu N2 O5'
_chemical_formula_sum 'C18 H18 Br2 Cu N2 O5'
_chemical_formula_weight 565.70
_space_group_crystal_system orthorhombic
_space_group_IT_number 62
_space_group_name_Hall '-P 2ac 2n'
_space_group_name_H-M_alt 'P n m a'
_atom_sites_solution_hydrogens mixed
_audit_creation_method SHELXL-2014/7
_audit_update_record
;
2022-01-16 deposited with the CCDC.	2022-05-27 downloaded from the CCDC.
;
_cell_angle_alpha 90
_cell_angle_beta 90
_cell_angle_gamma 90
_cell_formula_units_Z 4
_cell_length_a 8.7406(8)
_cell_length_b 28.034(5)
_cell_length_c 8.0013(8)
_cell_measurement_reflns_used 2007
_cell_measurement_temperature 296(2)
_cell_measurement_theta_max 28.13
_cell_measurement_theta_min 2.64
_cell_volume 1960.6(4)
_computing_structure_refinement 'SHELXL-2014/7 (Sheldrick, 2014)'
_diffrn_ambient_temperature 296(2)
_diffrn_measured_fraction_theta_full 0.877
_diffrn_measured_fraction_theta_max 0.819
_diffrn_measurement_device_type 'Bruker axs kappa apex2 CCD Diffractometer'
_diffrn_measurement_method '\w and \f scan'
_diffrn_radiation_type MoK\a
_diffrn_radiation_wavelength 0.71073
_diffrn_reflns_av_R_equivalents 0.0797
_diffrn_reflns_av_unetI/netI 0.0885
_diffrn_reflns_Laue_measured_fraction_full 0.877
_diffrn_reflns_Laue_measured_fraction_max 0.819
_diffrn_reflns_limit_h_max 11
_diffrn_reflns_limit_h_min -11
_diffrn_reflns_limit_k_max 18
_diffrn_reflns_limit_k_min -33
_diffrn_reflns_limit_l_max 8
_diffrn_reflns_limit_l_min -10
_diffrn_reflns_number 7665
_diffrn_reflns_point_group_measured_fraction_full 0.877
_diffrn_reflns_point_group_measured_fraction_max 0.819
_diffrn_reflns_theta_full 25.242
_diffrn_reflns_theta_max 28.139
_diffrn_reflns_theta_min 2.647
_diffrn_source 'fine-focus sealed tube'
_exptl_absorpt_coefficient_mu 5.223
_exptl_absorpt_correction_type multi-scan
_exptl_absorpt_process_details 'SADABS (Bruker, 2004)'
_exptl_crystal_colour Green
_exptl_crystal_density_diffrn 1.917
_exptl_crystal_description Block
_exptl_crystal_F_000 1116
_exptl_crystal_recrystallization_method 'Re-crystallisation from solvent: DMSO'
_exptl_crystal_size_max 0.220
_exptl_crystal_size_mid 0.220
_exptl_crystal_size_min 0.220
_exptl_transmission_factor_max 0.330
_exptl_transmission_factor_min 0.317
_refine_diff_density_max 0.556
_refine_diff_density_min -0.721
_refine_diff_density_rms 0.109
_refine_ls_extinction_method none
_refine_ls_goodness_of_fit_ref 1.026
_refine_ls_hydrogen_treatment mixed
_refine_ls_matrix_type full
_refine_ls_number_parameters 143
_refine_ls_number_reflns 2007
_refine_ls_number_restraints 14
_refine_ls_restrained_S_all 1.024
_refine_ls_R_factor_all 0.1305
_refine_ls_R_factor_gt 0.0531
_refine_ls_shift/su_max 0.000
_refine_ls_shift/su_mean 0.000
_refine_ls_structure_factor_coef Fsqd
_refine_ls_weighting_details 'w=1/[\s^2^(Fo^2^)+(0.0331P)^2^+5.2444P] where P=(Fo^2^+2Fc^2^)/3'
_refine_ls_weighting_scheme calc
_refine_ls_wR_factor_gt 0.0996
_refine_ls_wR_factor_ref 0.1199
_reflns_Friedel_coverage 0.000
_reflns_number_gt 1110
_reflns_number_total 2007
_reflns_threshold_expression 'I > 2\s(I)'
_cod_data_source_file d2nj02170f2.cif
_cod_data_source_block cpd2
_cod_depositor_comments 'Adding full bibliography for 7061561--7061563.cif.'
_cod_database_code 7061561
_shelx_shelxl_version_number 2014/7
_shelx_space_group_comment
;
The symmetry employed for this shelxl refinement is uniquely defined
by the following loop, which should always be used as a source of
symmetry information in preference to the above space-group names.
They are only intended as comments.
;

loop_
_space_group_symop_operation_xyz
'x, y, z'
'-x+1/2, -y, z+1/2'
'x+1/2, -y+1/2, -z+1/2'
'-x, y+1/2, -z'
'-x, -y, -z'
'x-1/2, y, -z-1/2'
'-x-1/2, y-1/2, z-1/2'
'x, -y-1/2, z'

loop_
_atom_site_label
_atom_site_type_symbol
_atom_site_fract_x
_atom_site_fract_y
_atom_site_fract_z
_atom_site_U_iso_or_equiv
_atom_site_adp_type
_atom_site_occupancy
_atom_site_site_symmetry_order
_atom_site_calc_flag
_atom_site_refinement_flags_posn
_atom_site_refinement_flags_adp
_atom_site_refinement_flags_occupancy
_atom_site_disorder_assembly
_atom_site_disorder_group
Br1 Br 0.29146(10) -0.00696(3) 0.64447(12) 0.0775(4) Uani 1 1 d . . . . .
Cu1 Cu 0.43621(10) 0.2500 0.48217(13) 0.0320(3) Uani 1 2 d S T P A .
O1 O 0.2831(4) 0.20077(14) 0.4534(5) 0.0351(10) Uani 1 1 d . . . . .
O2 O 0.0390(4) 0.14974(14) 0.4086(5) 0.0447(12) Uani 1 1 d . . . . .
O5 O 0.5243(6) 0.2500 0.2103(8) 0.0442(17) Uani 1 2 d DS T P . .
H5A H 0.562(6) 0.2260(4) 0.168(6) 0.066 Uiso 1 1 d D U . . .
N1 N 0.5850(5) 0.2042(2) 0.5669(7) 0.0465(14) Uani 1 1 d . U . . .
C1 C -0.0948(6) 0.1228(3) 0.3803(8) 0.053(2) Uani 1 1 d . . . . .
H1A H -0.1741 0.1434 0.3388 0.079 Uiso 1 1 calc R U . . .
H1B H -0.1275 0.1085 0.4831 0.079 Uiso 1 1 calc R U . . .
H1C H -0.0739 0.0983 0.2996 0.079 Uiso 1 1 calc R U . . .
C2 C 0.1610(6) 0.1265(2) 0.4764(7) 0.0328(15) Uani 1 1 d . . . . .
C3 C 0.1623(6) 0.0792(2) 0.5158(8) 0.0404(16) Uani 1 1 d . . . . .
H3 H 0.0760 0.0605 0.4975 0.048 Uiso 1 1 calc R U . . .
C4 C 0.2945(7) 0.0590(2) 0.5840(8) 0.0410(16) Uani 1 1 d . . . . .
C5 C 0.4217(7) 0.0857(2) 0.6111(8) 0.0423(17) Uani 1 1 d . . . . .
H5 H 0.5082 0.0717 0.6574 0.051 Uiso 1 1 calc R U . . .
C6 C 0.4236(6) 0.1342(2) 0.5700(7) 0.0310(15) Uani 1 1 d . . . . .
C7 C 0.2926(5) 0.1561(2) 0.4990(7) 0.0321(15) Uani 1 1 d . . . . .
C8 C 0.5620(6) 0.1600(3) 0.5999(8) 0.0436(17) Uani 1 1 d . . . . .
H8 H 0.6427 0.1432 0.6477 0.052 Uiso 1 1 calc R U . . .
C9 C 0.7430(19) 0.2230(6) 0.563(2) 0.046(4) Uani 0.5 1 d . U P A -1
H9A H 0.7793 0.2274 0.4490 0.055 Uiso 0.5 1 calc R U P A -1
H9B H 0.8136 0.2027 0.6232 0.055 Uiso 0.5 1 calc R U P A -1
C10 C 0.7181(19) 0.2697(5) 0.6497(19) 0.048(4) Uani 0.5 1 d . U P A -1
H10A H 0.8101 0.2890 0.6428 0.057 Uiso 0.5 1 calc R U P A -1
H10B H 0.6954 0.2642 0.7668 0.057 Uiso 0.5 1 calc R U P A -1

loop_
_atom_site_aniso_label
_atom_site_aniso_U_11
_atom_site_aniso_U_22
_atom_site_aniso_U_33
_atom_site_aniso_U_23
_atom_site_aniso_U_13
_atom_site_aniso_U_12
Br1 0.0960(6) 0.0277(5) 0.1088(8) 0.0251(5) -0.0116(5) -0.0038(4)
Cu1 0.0271(4) 0.0242(7) 0.0447(7) 0.000 -0.0047(5) 0.000
O1 0.0303(18) 0.020(3) 0.055(3) 0.008(2) -0.0032(19) 0.0018(17)
O2 0.034(2) 0.027(3) 0.073(3) 0.008(2) -0.015(2) -0.0045(18)
O5 0.043(3) 0.029(4) 0.061(5) 0.000 0.014(3) 0.000
N1 0.033(2) 0.037(4) 0.069(4) 0.017(3) -0.010(3) -0.004(2)
C1 0.040(3) 0.060(6) 0.058(5) 0.011(4) -0.014(3) -0.015(3)
C2 0.036(3) 0.022(4) 0.040(4) 0.001(3) 0.000(3) 0.001(3)
C3 0.041(3) 0.031(4) 0.049(4) -0.006(4) 0.002(3) -0.005(3)
C4 0.063(4) 0.011(4) 0.049(4) 0.011(3) 0.002(4) 0.001(3)
C5 0.043(3) 0.035(5) 0.049(4) 0.011(3) 0.000(3) 0.006(3)
C6 0.037(3) 0.018(4) 0.038(4) 0.006(3) 0.001(3) 0.002(3)
C7 0.032(3) 0.023(4) 0.041(4) 0.005(3) 0.000(3) 0.003(2)
C8 0.033(3) 0.043(5) 0.055(4) 0.010(4) -0.012(3) 0.003(3)
C9 0.029(6) 0.039(6) 0.069(9) 0.004(6) -0.018(7) 0.002(5)
C10 0.033(6) 0.040(8) 0.071(11) -0.006(6) -0.011(8) 0.001(5)

loop_
_atom_type_symbol
_atom_type_description
_atom_type_scat_dispersion_real
_atom_type_scat_dispersion_imag
_atom_type_scat_source
C C 0.0033 0.0016 'International Tables Vol C Tables 4.2.6.8 and 6.1.1.4'
H H 0.0000 0.0000 'International Tables Vol C Tables 4.2.6.8 and 6.1.1.4'
Br Br -0.2901 2.4595 'International Tables Vol C Tables 4.2.6.8 and 6.1.1.4'
Cu Cu 0.3201 1.2651 'International Tables Vol C Tables 4.2.6.8 and 6.1.1.4'
N N 0.0061 0.0033 'International Tables Vol C Tables 4.2.6.8 and 6.1.1.4'
O O 0.0106 0.0060 'International Tables Vol C Tables 4.2.6.8 and 6.1.1.4'

loop_
_geom_angle_atom_site_label_1
_geom_angle_atom_site_label_2
_geom_angle_atom_site_label_3
_geom_angle
_geom_angle_site_symmetry_1
_geom_angle_site_symmetry_3
_geom_angle_publ_flag
O1 Cu1 O1 90.9(2) . 8_565 ?
O1 Cu1 N1 166.4(2) . 8_565 ?
O1 Cu1 N1 91.85(19) 8_565 8_565 ?
O1 Cu1 N1 91.85(19) . . ?
O1 Cu1 N1 166.4(2) 8_565 . ?
N1 Cu1 N1 82.5(3) 8_565 . ?
O1 Cu1 O5 96.81(16) . . ?
O1 Cu1 O5 96.81(16) 8_565 . ?
N1 Cu1 O5 96.0(2) 8_565 . ?
N1 Cu1 O5 96.0(2) . . ?
C7 O1 Cu1 127.3(3) . . ?
C2 O2 C1 117.2(5) . . ?
Cu1 O5 H5A 121(3) . . ?
C8 N1 C9 119.7(7) . . ?
C8 N1 Cu1 127.1(4) . . ?
C9 N1 Cu1 112.3(7) . . ?
O2 C1 H1A 109.5 . . ?
O2 C1 H1B 109.5 . . ?
H1A C1 H1B 109.5 . . ?
O2 C1 H1C 109.5 . . ?
H1A C1 H1C 109.5 . . ?
H1B C1 H1C 109.5 . . ?
O2 C2 C3 124.3(5) . . ?
O2 C2 C7 113.7(5) . . ?
C3 C2 C7 122.0(5) . . ?
C2 C3 C4 119.3(5) . . ?
C2 C3 H3 120.3 . . ?
C4 C3 H3 120.3 . . ?
C5 C4 C3 121.2(6) . . ?
C5 C4 Br1 120.3(5) . . ?
C3 C4 Br1 118.6(5) . . ?
C4 C5 C6 120.5(6) . . ?
C4 C5 H5 119.7 . . ?
C6 C5 H5 119.7 . . ?
C5 C6 C7 120.4(5) . . ?
C5 C6 C8 117.5(5) . . ?
C7 C6 C8 122.0(5) . . ?
O1 C7 C6 125.4(5) . . ?
O1 C7 C2 118.0(5) . . ?
C6 C7 C2 116.6(5) . . ?
N1 C8 C6 125.9(5) . . ?
N1 C8 H8 117.0 . . ?
C6 C8 H8 117.0 . . ?
N1 C9 C10 99.5(13) . . ?
N1 C9 H9A 111.9 . . ?
C10 C9 H9A 111.9 . . ?
N1 C9 H9B 111.9 . . ?
C10 C9 H9B 111.9 . . ?
H9A C9 H9B 109.6 . . ?
C9 C10 N1 109.1(14) . 8_565 ?
C9 C10 H10A 109.9 . . ?
N1 C10 H10A 109.9 8_565 . ?
C9 C10 H10B 109.9 . . ?
N1 C10 H10B 109.9 8_565 . ?
H10A C10 H10B 108.3 . . ?

loop_
_geom_bond_atom_site_label_1
_geom_bond_atom_site_label_2
_geom_bond_distance
_geom_bond_site_symmetry_2
_geom_bond_publ_flag
Br1 C4 1.913(6) . ?
Cu1 O1 1.936(4) . ?
Cu1 O1 1.936(4) 8_565 ?
Cu1 N1 1.950(5) 8_565 ?
Cu1 N1 1.950(5) . ?
Cu1 O5 2.308(6) . ?
O1 C7 1.306(7) . ?
O2 C2 1.362(6) . ?
O2 C1 1.410(6) . ?
O5 H5A 0.821(18) . ?
N1 C8 1.282(8) . ?
N1 C9 1.479(17) . ?
C1 H1A 0.9600 . ?
C1 H1B 0.9600 . ?
C1 H1C 0.9600 . ?
C2 C3 1.364(8) . ?
C2 C7 1.430(7) . ?
C3 C4 1.397(8) . ?
C3 H3 0.9300 . ?
C4 C5 1.357(8) . ?
C5 C6 1.398(8) . ?
C5 H5 0.9300 . ?
C6 C7 1.418(7) . ?
C6 C8 1.430(8) . ?
C8 H8 0.9300 . ?
C9 C10 1.501(17) . ?
C9 H9A 0.9700 . ?
C9 H9B 0.9700 . ?
C10 N1 1.527(16) 8_565 ?
C10 H10A 0.9700 . ?
C10 H10B 0.9700 . ?

loop_
_geom_torsion_atom_site_label_1
_geom_torsion_atom_site_label_2
_geom_torsion_atom_site_label_3
_geom_torsion_atom_site_label_4
_geom_torsion
_geom_torsion_site_symmetry_1
_geom_torsion_site_symmetry_2
_geom_torsion_site_symmetry_3
_geom_torsion_site_symmetry_4
_geom_torsion_publ_flag
C1 O2 C2 C3 0.9(9) . . . . ?
C1 O2 C2 C7 179.2(5) . . . . ?
O2 C2 C3 C4 179.7(5) . . . . ?
C7 C2 C3 C4 1.5(9) . . . . ?
C2 C3 C4 C5 -0.2(10) . . . . ?
C2 C3 C4 Br1 178.2(5) . . . . ?
C3 C4 C5 C6 -0.5(10) . . . . ?
Br1 C4 C5 C6 -178.8(5) . . . . ?
C4 C5 C6 C7 -0.1(9) . . . . ?
C4 C5 C6 C8 -179.2(6) . . . . ?
Cu1 O1 C7 C6 -4.4(8) . . . . ?
Cu1 O1 C7 C2 175.6(4) . . . . ?
C5 C6 C7 O1 -178.7(6) . . . . ?
C8 C6 C7 O1 0.3(9) . . . . ?
C5 C6 C7 C2 1.3(9) . . . . ?
C8 C6 C7 C2 -179.6(6) . . . . ?
O2 C2 C7 O1 -0.3(8) . . . . ?
C3 C2 C7 O1 178.0(6) . . . . ?
O2 C2 C7 C6 179.7(5) . . . . ?
C3 C2 C7 C6 -2.0(9) . . . . ?
C9 N1 C8 C6 -164.0(9) . . . . ?
Cu1 N1 C8 C6 4.7(10) . . . . ?
C5 C6 C8 N1 178.6(7) . . . . ?
C7 C6 C8 N1 -0.5(10) . . . . ?
C8 N1 C9 C10 -138.6(10) . . . . ?
Cu1 N1 C9 C10 51.1(11) . . . . ?
N1 C9 C10 N1 -51.1(11) . . . 8_565 ?
